data_7061856
loop_
_publ_author_name
'Dkhar, Lincoln'
'Gupta, Hrishikesh'
'Poluri, Krishna Mohan'
'Gannon, Paige M.'
'Kaminsky, Werner'
'Kollipara, Mohan Rao'

_publ_section_title
;
 Influence of counterions on the formation of supramolecular platinum
 group metal complexes containing pyridyl thioamide derivatives:
 antioxidant and antimicrobial studies
;
_journal_issue 40
_journal_name_full 'New Journal of Chemistry'
_journal_page_first 19241
_journal_page_last 19253
_journal_paper_doi 10.1039/D2NJ03108F
_journal_volume 46
_journal_year 2022
_chemical_formula_moiety 'C20 H26 Cl2 N2 Ru S2, H2 O'
_chemical_formula_sum 'C20 H28 Cl2 N2 O Ru S2'
_chemical_formula_weight 548.53
_space_group_IT_number 14
_space_group_name_Hall '-P 2yn'
_space_group_name_H-M_alt 'P 1 21/n 1'
_symmetry_cell_setting monoclinic
_symmetry_Int_Tables_number 14
_symmetry_space_group_name_Hall '-P 2yn'
_symmetry_space_group_name_H-M 'P 1 21/n 1'
_atom_sites_solution_hydrogens mixed
_atom_sites_solution_primary direct
_audit_conform_dict_location ftp://ftp.iucr.org/pub/cif_core.dic
_audit_conform_dict_name cif_core.dic
_audit_conform_dict_version 2.4.3
_audit_creation_date 2019-08-16T15:37:17-00:00
_audit_creation_method 'WinGX routine CIF_UPDATE'
_audit_update_record
;
2022-02-26 deposited with the CCDC.	2022-09-12 downloaded from the CCDC.
;
_cell_angle_alpha 90
_cell_angle_beta 91.467(2)
_cell_angle_gamma 90
_cell_formula_units_Z 4
_cell_length_a 6.3809(3)
_cell_length_b 15.1058(6)
_cell_length_c 23.3279(10)
_cell_measurement_reflns_used 9720
_cell_measurement_temperature 100(2)
_cell_measurement_theta_max 28.42
_cell_measurement_theta_min 2.83
_cell_measurement_wavelength 0.71073
_cell_volume 2247.81(17)
_computing_cell_refinement 'SAINT V8.34A integration software'
_computing_data_collection 'Bruker APEX2 software'
_computing_data_reduction 'SORTAV (Blessing, 1995)'
_computing_molecular_graphics 'ORTEP-3 for Windows (Farrugia, 2012)'
_computing_publication_material 'WinGX publication routines (Farrugia, 2012)'
_computing_structure_refinement 'SHELXL-2014/7 (Sheldrick, 2014)'
_computing_structure_solution 'SHELXS-2013 (Sheldrick, 2008)'
_diffrn_ambient_temperature 100(2)
_diffrn_detector 'APEX-II CCD'
_diffrn_measured_fraction_theta_full 1
_diffrn_measured_fraction_theta_max 0.992
_diffrn_measurement_device '\k-geometry diffractometer'
_diffrn_measurement_device_type 'Bruker APEX-II'
_diffrn_measurement_method '\f or \w oscillation scans'
_diffrn_orient_matrix_UB_11 -0.024054
_diffrn_orient_matrix_UB_12 0.006836
_diffrn_orient_matrix_UB_13 0.041959
_diffrn_orient_matrix_UB_21 0.154322
_diffrn_orient_matrix_UB_22 -0.004687
_diffrn_orient_matrix_UB_23 0.007988
_diffrn_orient_matrix_UB_31 0.013515
_diffrn_orient_matrix_UB_32 0.065679
_diffrn_orient_matrix_UB_33 -0.003797
_diffrn_radiation_monochromator graphite
_diffrn_radiation_probe x-ray
_diffrn_radiation_type MoK\a
_diffrn_radiation_wavelength 0.71073
_diffrn_reflns_av_R_equivalents 0.0113
_diffrn_reflns_av_unetI/netI 0.0154
_diffrn_reflns_Laue_measured_fraction_full 1
_diffrn_reflns_Laue_measured_fraction_max 0.992
_diffrn_reflns_limit_h_max 8
_diffrn_reflns_limit_h_min -8
_diffrn_reflns_limit_k_max 20
_diffrn_reflns_limit_k_min -20
_diffrn_reflns_limit_l_max 31
_diffrn_reflns_limit_l_min -31
_diffrn_reflns_number 11032
_diffrn_reflns_point_group_measured_fraction_full 1
_diffrn_reflns_point_group_measured_fraction_max 0.992
_diffrn_reflns_theta_full 25
_diffrn_reflns_theta_max 28.473
_diffrn_reflns_theta_min 1.606
_diffrn_source 'sealed x-ray tube'
_diffrn_standards_number 0
_exptl_absorpt_coefficient_mu 1.135
_exptl_absorpt_correction_T_max 0.746
_exptl_absorpt_correction_T_min 0.638
_exptl_absorpt_correction_type multi-scan
_exptl_absorpt_process_details
;
SADABS-2012/1 - Bruker AXS area detector scaling and absorption correction
;
_exptl_crystal_colour red
_exptl_crystal_density_diffrn 1.621
_exptl_crystal_density_method 'not measured'
_exptl_crystal_description block
_exptl_crystal_F_000 1120
_exptl_crystal_size_max 0.4
_exptl_crystal_size_mid 0.2
_exptl_crystal_size_min 0.14
_refine_diff_density_max 0.938
_refine_diff_density_min -0.585
_refine_diff_density_rms 0.063
_refine_ls_extinction_method none
_refine_ls_goodness_of_fit_ref 1.072
_refine_ls_hydrogen_treatment mixed
_refine_ls_matrix_type full
_refine_ls_number_constraints 0
_refine_ls_number_parameters 264
_refine_ls_number_reflns 5644
_refine_ls_number_restraints 0
_refine_ls_restrained_S_all 1.072
_refine_ls_R_factor_all 0.0229
_refine_ls_R_factor_gt 0.021
_refine_ls_shift/su_max 0.002
_refine_ls_shift/su_mean 0
_refine_ls_structure_factor_coef Fsqd
_refine_ls_weighting_details 'w=1/[\s^2^(Fo^2^)+(0.0200P)^2^+1.8980P] where P=(Fo^2^+2Fc^2^)/3'
_refine_ls_weighting_scheme calc
_refine_ls_wR_factor_gt 0.0487
_refine_ls_wR_factor_ref 0.0496
_reflns_Friedel_coverage 0
_reflns_number_gt 5329
_reflns_number_total 5644
_reflns_threshold_expression 'I > 2\s(I)'
_cod_data_source_file d2nj03108f2.cif
_cod_data_source_block shelx_CCDC3
_cod_depositor_comments 'Adding full bibliography for 7061852--7061867.cif.'
_cod_original_sg_symbol_H-M 'P 21/n'
_cod_database_code 7061856
_shelx_estimated_absorpt_t_min 0.66
_shelx_estimated_absorpt_t_max 0.857

loop_
_symmetry_equiv_pos_as_xyz
'x, y, z'
'-x+1/2, y+1/2, -z+1/2'
'-x, -y, -z'
'x-1/2, -y-1/2, z-1/2'

loop_
_atom_site_label
_atom_site_type_symbol
_atom_site_fract_x
_atom_site_fract_y
_atom_site_fract_z
_atom_site_U_iso_or_equiv
_atom_site_adp_type
_atom_site_occupancy
_atom_site_site_symmetry_order
_atom_site_calc_flag
_atom_site_refinement_flags_posn
_atom_site_refinement_flags_adp
_atom_site_refinement_flags_occupancy
_atom_site_disorder_assembly
_atom_site_disorder_group
Ru1 Ru -0.28478(2) 0.23796(2) 0.17754(2) 0.01009(4) Uani 1 1 d . . . . .
Cl1 Cl -0.55553(6) 0.13266(3) 0.20066(2) 0.01745(8) Uani 1 1 d . . . . .
Cl2 Cl -0.46933(6) 0.34127(3) 0.23800(2) 0.01637(8) Uani 1 1 d . . . . .
S1 S 0.11651(6) 0.03383(3) 0.44055(2) 0.01733(8) Uani 1 1 d . . . . .
S2 S 0.76010(7) 0.27212(3) 0.45888(2) 0.01986(9) Uani 1 1 d . . . . .
C12 C -0.0364(3) 0.43114(11) 0.16423(8) 0.0245(4) Uani 1 1 d . . . . .
H12A H 0.0688 0.4203 0.1948 0.037 Uiso 1 1 calc R U . . .
H12B H -0.1579 0.461 0.1803 0.037 Uiso 1 1 calc R U . . .
H12C H 0.0243 0.4686 0.1346 0.037 Uiso 1 1 calc R U . . .
O1 O 0.2203(3) 0.43363(11) 0.33691(7) 0.0396(4) Uani 1 1 d . . . . .
C5 C -0.1043(2) 0.34438(11) 0.13815(7) 0.0164(3) Uani 1 1 d . . . . .
C2 C -0.2429(2) 0.17570(11) 0.09323(6) 0.0155(3) Uani 1 1 d . . . . .
C4 C 0.0212(2) 0.26774(11) 0.14428(6) 0.0155(3) Uani 1 1 d . . . . .
H4 H 0.1534 0.2719 0.1637 0.019 Uiso 1 1 calc R U . . .
C6 C -0.3031(3) 0.33544(11) 0.10881(6) 0.0173(3) Uani 1 1 d . . . . .
H6 H -0.3909 0.3859 0.1042 0.021 Uiso 1 1 calc R U . . .
C7 C -0.3706(3) 0.25382(11) 0.08673(6) 0.0171(3) Uani 1 1 d . . . . .
H7 H -0.5026 0.2499 0.0671 0.021 Uiso 1 1 calc R U . . .
C8 C -0.3210(3) 0.08927(11) 0.06797(7) 0.0202(3) Uani 1 1 d . . . . .
H8 H -0.4776 0.0891 0.0693 0.024 Uiso 1 1 calc R U . . .
C11 C -0.2403(3) 0.00703(12) 0.09922(8) 0.0280(4) Uani 1 1 d . . . . .
H11A H -0.088 0.0029 0.0955 0.042 Uiso 1 1 calc R U . . .
H11B H -0.3069 -0.0457 0.0824 0.042 Uiso 1 1 calc R U . . .
H11C H -0.274 0.011 0.1399 0.042 Uiso 1 1 calc R U . . .
C10 C -0.2592(3) 0.08733(13) 0.00455(7) 0.0264(4) Uani 1 1 d . . . . .
H10A H -0.3224 0.138 -0.0156 0.04 Uiso 1 1 calc R U . . .
H10B H -0.3095 0.0323 -0.0132 0.04 Uiso 1 1 calc R U . . .
H10C H -0.1062 0.0905 0.0022 0.04 Uiso 1 1 calc R U . . .
C3 C -0.0460(2) 0.18420(11) 0.12193(6) 0.0149(3) Uani 1 1 d . . . . .
H3 H 0.0422 0.1339 0.1264 0.018 Uiso 1 1 calc R U . . .
N1 N -0.12650(19) 0.19351(9) 0.25249(5) 0.0111(2) Uani 1 1 d . . . . .
C17 C -0.0387(2) 0.25224(10) 0.28919(6) 0.0122(3) Uani 1 1 d . . . . .
H17 H -0.0612 0.3136 0.2825 0.015 Uiso 1 1 calc R U . . .
C16 C 0.0831(2) 0.22686(10) 0.33619(6) 0.0120(3) Uani 1 1 d . . . . .
H16 H 0.1408 0.2701 0.3616 0.014 Uiso 1 1 calc R U . . .
C15 C 0.1203(2) 0.13701(10) 0.34589(6) 0.0109(3) Uani 1 1 d . . . . .
C14 C 0.0321(2) 0.07622(10) 0.30749(6) 0.0125(3) Uani 1 1 d . . . . .
H14 H 0.0551 0.0146 0.3127 0.015 Uiso 1 1 calc R U . . .
C13 C -0.0894(2) 0.10659(10) 0.26161(6) 0.0126(3) Uani 1 1 d . . . . .
H13 H -0.149 0.0647 0.2355 0.015 Uiso 1 1 calc R U . . .
C18 C 0.2395(2) 0.10497(10) 0.39782(6) 0.0108(3) Uani 1 1 d . . . . .
N2 N 0.43357(19) 0.13498(8) 0.40695(5) 0.0116(2) Uani 1 1 d . . . . .
C19 C 0.5578(2) 0.10909(11) 0.45811(7) 0.0167(3) Uani 1 1 d . . . . .
H19A H 0.69 0.0809 0.4463 0.02 Uiso 1 1 calc R U . . .
H19B H 0.4786 0.0653 0.4805 0.02 Uiso 1 1 calc R U . . .
C20 C 0.6075(3) 0.18911(12) 0.49517(7) 0.0198(3) Uani 1 1 d . . . . .
H20A H 0.686 0.1695 0.5301 0.024 Uiso 1 1 calc R U . . .
H20B H 0.4746 0.2161 0.5074 0.024 Uiso 1 1 calc R U . . .
C21 C 0.5934(2) 0.28229(10) 0.39499(6) 0.0153(3) Uani 1 1 d . . . . .
H21A H 0.4594 0.3105 0.4052 0.018 Uiso 1 1 calc R U . . .
H21B H 0.6627 0.3209 0.3669 0.018 Uiso 1 1 calc R U . . .
C22 C 0.5487(2) 0.19235(10) 0.36765(6) 0.0120(3) Uani 1 1 d . . . . .
H22A H 0.4649 0.2006 0.3317 0.014 Uiso 1 1 calc R U . . .
H22B H 0.6826 0.1636 0.3578 0.014 Uiso 1 1 calc R U . . .
H1O H 0.168(5) 0.489(2) 0.3253(13) 0.071(10) Uiso 1 1 d . . . . .
H1P H 0.310(5) 0.420(2) 0.3060(14) 0.076(10) Uiso 1 1 d . . . . .

loop_
_atom_site_aniso_label
_atom_site_aniso_U_11
_atom_site_aniso_U_22
_atom_site_aniso_U_33
_atom_site_aniso_U_23
_atom_site_aniso_U_13
_atom_site_aniso_U_12
Ru1 0.00944(6) 0.01166(6) 0.00909(6) 0.00121(4) -0.00114(4) 0.00178(4)
Cl1 0.01225(16) 0.01752(18) 0.02248(18) 0.00128(14) -0.00142(13) -0.00256(14)
Cl2 0.01720(17) 0.01717(18) 0.01485(16) 0.00055(13) 0.00226(13) 0.00565(14)
S1 0.01350(17) 0.0218(2) 0.01660(17) 0.00879(15) -0.00092(13) -0.00345(15)
S2 0.0225(2) 0.0209(2) 0.01590(18) 0.00144(15) -0.00612(15) -0.00752(16)
C12 0.0278(9) 0.0164(8) 0.0294(9) 0.0014(7) 0.0053(7) -0.0063(7)
O1 0.0486(9) 0.0278(8) 0.0430(9) 0.0054(7) 0.0139(7) 0.0118(7)
C5 0.0190(7) 0.0173(8) 0.0131(7) 0.0040(6) 0.0042(6) -0.0005(6)
C2 0.0176(7) 0.0186(8) 0.0102(6) -0.0005(6) 0.0001(5) 0.0036(6)
C4 0.0126(7) 0.0215(8) 0.0124(7) 0.0032(6) 0.0029(5) -0.0003(6)
C6 0.0223(8) 0.0174(8) 0.0124(7) 0.0056(6) 0.0024(6) 0.0066(6)
C7 0.0181(7) 0.0227(8) 0.0103(7) 0.0028(6) -0.0037(6) 0.0051(6)
C8 0.0212(8) 0.0209(8) 0.0183(8) -0.0055(6) -0.0023(6) 0.0023(7)
C11 0.0375(10) 0.0171(8) 0.0291(9) -0.0046(7) -0.0043(8) 0.0028(8)
C10 0.0281(9) 0.0318(10) 0.0192(8) -0.0099(7) -0.0020(7) 0.0019(8)
C3 0.0137(7) 0.0190(8) 0.0121(7) 0.0020(6) 0.0017(5) 0.0048(6)
N1 0.0095(5) 0.0137(6) 0.0100(5) 0.0022(5) -0.0002(4) 0.0002(5)
C17 0.0114(6) 0.0124(7) 0.0127(7) 0.0025(5) 0.0006(5) -0.0004(5)
C16 0.0103(6) 0.0136(7) 0.0121(6) 0.0003(5) -0.0002(5) -0.0011(5)
C15 0.0077(6) 0.0151(7) 0.0098(6) 0.0031(5) 0.0016(5) -0.0004(5)
C14 0.0120(6) 0.0122(7) 0.0134(7) 0.0022(5) 0.0008(5) 0.0011(5)
C13 0.0126(7) 0.0131(7) 0.0120(7) -0.0003(5) 0.0003(5) -0.0009(6)
C18 0.0108(6) 0.0114(7) 0.0101(6) 0.0011(5) 0.0006(5) 0.0015(5)
N2 0.0108(6) 0.0130(6) 0.0109(6) 0.0033(5) -0.0018(4) -0.0006(5)
C19 0.0148(7) 0.0190(8) 0.0158(7) 0.0064(6) -0.0064(6) -0.0019(6)
C20 0.0224(8) 0.0251(9) 0.0117(7) 0.0032(6) -0.0035(6) -0.0043(7)
C21 0.0170(7) 0.0155(7) 0.0134(7) 0.0014(6) -0.0016(6) -0.0021(6)
C22 0.0106(6) 0.0141(7) 0.0112(6) 0.0023(5) 0.0006(5) -0.0013(5)

loop_
_atom_type_symbol
_atom_type_description
_atom_type_scat_dispersion_real
_atom_type_scat_dispersion_imag
_atom_type_scat_source
C C 0.0033 0.0016 'International Tables Vol C Tables 4.2.6.8 and 6.1.1.4'
H H 0 0 'International Tables Vol C Tables 4.2.6.8 and 6.1.1.4'
N N 0.0061 0.0033 'International Tables Vol C Tables 4.2.6.8 and 6.1.1.4'
O O 0.0106 0.006 'International Tables Vol C Tables 4.2.6.8 and 6.1.1.4'
S S 0.1246 0.1234 'International Tables Vol C Tables 4.2.6.8 and 6.1.1.4'
Cl Cl 0.1484 0.1585 'International Tables Vol C Tables 4.2.6.8 and 6.1.1.4'
Ru Ru -1.2594 0.8363 'International Tables Vol C Tables 4.2.6.8 and 6.1.1.4'

loop_
_geom_angle_atom_site_label_1
_geom_angle_atom_site_label_2
_geom_angle_atom_site_label_3
_geom_angle
_geom_angle_site_symmetry_1
_geom_angle_site_symmetry_3
_geom_angle_publ_flag
N1 Ru1 C4 86.91(5) . . ?
N1 Ru1 C6 147.37(6) . . ?
C4 Ru1 C6 68.16(6) . . ?
N1 Ru1 C3 92.73(5) . . ?
C4 Ru1 C3 38.31(6) . . ?
C6 Ru1 C3 80.75(6) . . ?
N1 Ru1 C7 160.30(5) . . ?
C4 Ru1 C7 80.56(6) . . ?
C6 Ru1 C7 37.40(6) . . ?
C3 Ru1 C7 68.07(6) . . ?
N1 Ru1 C5 109.61(5) . . ?
C4 Ru1 C5 37.81(6) . . ?
C6 Ru1 C5 38.26(6) . . ?
C3 Ru1 C5 69.01(6) . . ?
C7 Ru1 C5 68.60(6) . . ?
N1 Ru1 C2 122.59(5) . . ?
C4 Ru1 C2 68.77(6) . . ?
C6 Ru1 C2 68.70(6) . . ?
C3 Ru1 C2 37.63(6) . . ?
C7 Ru1 C2 38.29(6) . . ?
C5 Ru1 C2 82.06(6) . . ?
N1 Ru1 Cl1 86.29(3) . . ?
C4 Ru1 Cl1 150.64(4) . . ?
C6 Ru1 Cl1 125.69(5) . . ?
C3 Ru1 Cl1 113.65(4) . . ?
C7 Ru1 Cl1 97.21(5) . . ?
C5 Ru1 Cl1 163.95(4) . . ?
C2 Ru1 Cl1 91.26(4) . . ?
N1 Ru1 Cl2 87.25(4) . . ?
C4 Ru1 Cl2 121.96(4) . . ?
C6 Ru1 Cl2 88.59(4) . . ?
C3 Ru1 Cl2 160.14(4) . . ?
C7 Ru1 Cl2 112.27(4) . . ?
C5 Ru1 Cl2 92.29(4) . . ?
C2 Ru1 Cl2 149.86(4) . . ?
Cl1 Ru1 Cl2 86.177(14) . . ?
C20 S2 C21 97.57(7) . . ?
C5 C12 H12A 109.5 . . ?
C5 C12 H12B 109.5 . . ?
H12A C12 H12B 109.5 . . ?
C5 C12 H12C 109.5 . . ?
H12A C12 H12C 109.5 . . ?
H12B C12 H12C 109.5 . . ?
H1O O1 H1P 101(3) . . ?
C4 C5 C6 117.63(15) . . ?
C4 C5 C12 121.09(15) . . ?
C6 C5 C12 121.20(15) . . ?
C4 C5 Ru1 70.07(9) . . ?
C6 C5 Ru1 70.30(9) . . ?
C12 C5 Ru1 128.19(11) . . ?
C3 C2 C7 117.96(15) . . ?
C3 C2 C8 122.90(14) . . ?
C7 C2 C8 119.12(14) . . ?
C3 C2 Ru1 70.43(9) . . ?
C7 C2 Ru1 70.29(9) . . ?
C8 C2 Ru1 132.10(11) . . ?
C5 C4 C3 121.57(15) . . ?
C5 C4 Ru1 72.11(9) . . ?
C3 C4 Ru1 71.47(9) . . ?
C5 C4 H4 119.2 . . ?
C3 C4 H4 119.2 . . ?
Ru1 C4 H4 129.8 . . ?
C7 C6 C5 121.27(15) . . ?
C7 C6 Ru1 71.67(9) . . ?
C5 C6 Ru1 71.44(9) . . ?
C7 C6 H6 119.4 . . ?
C5 C6 H6 119.4 . . ?
Ru1 C6 H6 130.2 . . ?
C6 C7 C2 121.02(15) . . ?
C6 C7 Ru1 70.92(9) . . ?
C2 C7 Ru1 71.42(8) . . ?
C6 C7 H7 119.5 . . ?
C2 C7 H7 119.5 . . ?
Ru1 C7 H7 131 . . ?
C2 C8 C11 114.42(14) . . ?
C2 C8 C10 107.49(14) . . ?
C11 C8 C10 110.61(15) . . ?
C2 C8 H8 108 . . ?
C11 C8 H8 108 . . ?
C10 C8 H8 108 . . ?
C8 C11 H11A 109.5 . . ?
C8 C11 H11B 109.5 . . ?
H11A C11 H11B 109.5 . . ?
C8 C11 H11C 109.5 . . ?
H11A C11 H11C 109.5 . . ?
H11B C11 H11C 109.5 . . ?
C8 C10 H10A 109.5 . . ?
C8 C10 H10B 109.5 . . ?
H10A C10 H10B 109.5 . . ?
C8 C10 H10C 109.5 . . ?
H10A C10 H10C 109.5 . . ?
H10B C10 H10C 109.5 . . ?
C2 C3 C4 120.54(14) . . ?
C2 C3 Ru1 71.94(9) . . ?
C4 C3 Ru1 70.22(8) . . ?
C2 C3 H3 119.7 . . ?
C4 C3 H3 119.7 . . ?
Ru1 C3 H3 130.8 . . ?
C17 N1 C13 118.22(13) . . ?
C17 N1 Ru1 120.07(10) . . ?
C13 N1 Ru1 121.26(10) . . ?
N1 C17 C16 122.59(14) . . ?
N1 C17 H17 118.7 . . ?
C16 C17 H17 118.7 . . ?
C17 C16 C15 119.24(14) . . ?
C17 C16 H16 120.4 . . ?
C15 C16 H16 120.4 . . ?
C14 C15 C16 118.23(13) . . ?
C14 C15 C18 119.82(13) . . ?
C16 C15 C18 121.83(13) . . ?
C13 C14 C15 119.25(14) . . ?
C13 C14 H14 120.4 . . ?
C15 C14 H14 120.4 . . ?
N1 C13 C14 122.45(14) . . ?
N1 C13 H13 118.8 . . ?
C14 C13 H13 118.8 . . ?
N2 C18 C15 118.15(13) . . ?
N2 C18 S1 124.87(11) . . ?
C15 C18 S1 116.98(11) . . ?
C18 N2 C19 121.35(12) . . ?
C18 N2 C22 125.32(12) . . ?
C19 N2 C22 113.28(12) . . ?
N2 C19 C20 110.61(13) . . ?
N2 C19 H19A 109.5 . . ?
C20 C19 H19A 109.5 . . ?
N2 C19 H19B 109.5 . . ?
C20 C19 H19B 109.5 . . ?
H19A C19 H19B 108.1 . . ?
C19 C20 S2 113.13(11) . . ?
C19 C20 H20A 109 . . ?
S2 C20 H20A 109 . . ?
C19 C20 H20B 109 . . ?
S2 C20 H20B 109 . . ?
H20A C20 H20B 107.8 . . ?
C22 C21 S2 111.56(11) . . ?
C22 C21 H21A 109.3 . . ?
S2 C21 H21A 109.3 . . ?
C22 C21 H21B 109.3 . . ?
S2 C21 H21B 109.3 . . ?
H21A C21 H21B 108 . . ?
N2 C22 C21 110.80(12) . . ?
N2 C22 H22A 109.5 . . ?
C21 C22 H22A 109.5 . . ?
N2 C22 H22B 109.5 . . ?
C21 C22 H22B 109.5 . . ?
H22A C22 H22B 108.1 . . ?

loop_
_geom_bond_atom_site_label_1
_geom_bond_atom_site_label_2
_geom_bond_distance
_geom_bond_site_symmetry_2
_geom_bond_publ_flag
Ru1 N1 2.1067(12) . ?
Ru1 C4 2.1662(15) . ?
Ru1 C6 2.1778(15) . ?
Ru1 C3 2.1827(15) . ?
Ru1 C7 2.1875(15) . ?
Ru1 C5 2.1929(15) . ?
Ru1 C2 2.2025(15) . ?
Ru1 Cl1 2.4193(4) . ?
Ru1 Cl2 2.4284(4) . ?
S1 C18 1.6748(15) . ?
S2 C20 1.8108(17) . ?
S2 C21 1.8152(16) . ?
C12 C5 1.504(2) . ?
C12 H12A 0.98 . ?
C12 H12B 0.98 . ?
C12 H12C 0.98 . ?
O1 H1O 0.94(3) . ?
O1 H1P 0.96(3) . ?
C5 C4 1.413(2) . ?
C5 C6 1.432(2) . ?
C2 C3 1.414(2) . ?
C2 C7 1.440(2) . ?
C2 C8 1.512(2) . ?
C4 C3 1.427(2) . ?
C4 H4 0.95 . ?
C6 C7 1.400(2) . ?
C6 H6 0.95 . ?
C7 H7 0.95 . ?
C8 C11 1.524(2) . ?
C8 C10 1.541(2) . ?
C8 H8 1 . ?
C11 H11A 0.98 . ?
C11 H11B 0.98 . ?
C11 H11C 0.98 . ?
C10 H10A 0.98 . ?
C10 H10B 0.98 . ?
C10 H10C 0.98 . ?
C3 H3 0.95 . ?
N1 C17 1.345(2) . ?
N1 C13 1.3500(19) . ?
C17 C16 1.382(2) . ?
C17 H17 0.95 . ?
C16 C15 1.395(2) . ?
C16 H16 0.95 . ?
C15 C14 1.392(2) . ?
C15 C18 1.4942(19) . ?
C14 C13 1.384(2) . ?
C14 H14 0.95 . ?
C13 H13 0.95 . ?
C18 N2 1.3306(19) . ?
N2 C19 1.4688(18) . ?
N2 C22 1.4715(18) . ?
C19 C20 1.515(2) . ?
C19 H19A 0.99 . ?
C19 H19B 0.99 . ?
C20 H20A 0.99 . ?
C20 H20B 0.99 . ?
C21 C22 1.525(2) . ?
C21 H21A 0.99 . ?
C21 H21B 0.99 . ?
C22 H22A 0.99 . ?
C22 H22B 0.99 . ?
